data_4316038
loop_
_publ_author_name
'Laura M. Grande'
'Bruce C. Noll'
'Allen G. Oliver'
'W. Robert Scheidt'

_publ_section_title
;
 Dynamics of NO Motion in Solid-State [Co(tetraphenylporphinato)(NO)]
;
_journal_name_full 'Inorganic Chemistry'
_journal_page_first 6552
_journal_page_last 6557
_journal_paper_doi 10.1021/ic1003462
_journal_volume 49
_journal_year 2010
_chemical_compound_source synthesized
_chemical_formula_moiety 'C44 H28 Co N5 O'
_chemical_formula_sum 'C44 H28 Co N5 O'
_chemical_formula_weight 701.64
_chemical_melting_point ?
_chemical_name_common '[Co(TPP)(NO)]'
_space_group_IT_number 87
_symmetry_cell_setting tetragonal
_symmetry_Int_Tables_number 87
_symmetry_space_group_name_Hall '-I 4'
_symmetry_space_group_name_H-M 'I 4/m'
_atom_sites_solution_hydrogens geom
_atom_sites_solution_primary direct
_atom_sites_solution_secondary difmap
_audit_creation_method SHELXL-97
_cell_angle_alpha 90.00
_cell_angle_beta 90.00
_cell_angle_gamma 90.00
_cell_formula_units_Z 2
_cell_length_a 13.4106(19)
_cell_length_b 13.4106(19)
_cell_length_c 9.6824(19)
_cell_measurement_reflns_used 9996
_cell_measurement_temperature 195(2)
_cell_measurement_theta_max 29.998
_cell_measurement_theta_min 2.147
_cell_volume 1741.3(5)
_computing_cell_refinement 'APEX2/SAING (Bruker, 2007)'
_computing_data_collection 'APEX2 (Bruker, 2007)'
_computing_data_reduction 'SAINT/XPREP (Bruker, 2007; Sheldrick, 2008)'
_computing_molecular_graphics 'XP (Sheldrick, 2008)'
_computing_publication_material 'XCIF (Sheldrick, 2008)/enCIFer (CCDC, 2005)'
_computing_structure_refinement 'SHELXL-97 (Sheldrick, 1997)'
_computing_structure_solution 'SHELXS-97 (Sheldrick, 1990)'
_diffrn_ambient_temperature 195(2)
_diffrn_detector_area_resol_mean 8,33
_diffrn_measured_fraction_theta_full 0.998
_diffrn_measured_fraction_theta_max 0.998
_diffrn_measurement_device_type 'Siemans KFFMO2K-90'
_diffrn_measurement_method '\f and \w scans'
_diffrn_radiation_monochromator graphite
_diffrn_radiation_source 'fine-focus sealed tube'
_diffrn_radiation_type MoK\a
_diffrn_radiation_wavelength 0.71073
_diffrn_reflns_av_R_equivalents 0.0244
_diffrn_reflns_av_sigmaI/netI 0.0097
_diffrn_reflns_limit_h_max 18
_diffrn_reflns_limit_h_min -18
_diffrn_reflns_limit_k_max 19
_diffrn_reflns_limit_k_min -18
_diffrn_reflns_limit_l_max 13
_diffrn_reflns_limit_l_min -13
_diffrn_reflns_number 25260
_diffrn_reflns_theta_full 30.28
_diffrn_reflns_theta_max 30.28
_diffrn_reflns_theta_min 2.15
_exptl_absorpt_coefficient_mu 0.536
_exptl_absorpt_correction_T_max 0.9111
_exptl_absorpt_correction_T_min 0.8764
_exptl_absorpt_correction_type multi-scan
_exptl_absorpt_process_details 'Sheldrick, G.M. (2008) SADABS v.2008/2. Univeristy of G\"ottingen.'
_exptl_crystal_colour purple
_exptl_crystal_density_diffrn 1.338
_exptl_crystal_density_meas ?
_exptl_crystal_density_method 'not measured'
_exptl_crystal_description 'square pyramid'
_exptl_crystal_F_000 724
_exptl_crystal_recrystallization_method 'diffusion of methanol into chloroform'
_exptl_crystal_size_max 0.25
_exptl_crystal_size_mid 0.20
_exptl_crystal_size_min 0.18
_refine_diff_density_max 0.366
_refine_diff_density_min -0.164
_refine_diff_density_rms 0.047
_refine_ls_extinction_method none
_refine_ls_goodness_of_fit_ref 0.899
_refine_ls_hydrogen_treatment constr
_refine_ls_matrix_type full
_refine_ls_number_parameters 81
_refine_ls_number_reflns 1379
_refine_ls_number_restraints 0
_refine_ls_restrained_S_all 0.899
_refine_ls_R_factor_all 0.0423
_refine_ls_R_factor_gt 0.0358
_refine_ls_shift/su_max 0.005
_refine_ls_shift/su_mean 0.001
_refine_ls_structure_factor_coef Fsqd
_refine_ls_weighting_details 'calc w=1/[\s^2^(Fo^2^)+(0.0675P)^2^+1.0047P] where P=(Fo^2^+2Fc^2^)/3'
_refine_ls_weighting_scheme calc
_refine_ls_wR_factor_gt 0.0981
_refine_ls_wR_factor_ref 0.1038
_reflns_number_gt 1208
_reflns_number_total 1379
_reflns_threshold_expression >2sigma(I)
_cod_data_source_file ic1003462_si_002_4.cif
_cod_data_source_block lmg0151950m195KCoTPPNO
_cod_depositor_comments
;
The following automatic conversions were performed:

'_chemical_melting_point' value 'not measured' was changed to '?' -
the value is undefined or not given.

Automatic conversion script
Id: cif_fix_values 1569 2011-02-09 13:29:24Z adriana 

The following automatic conversions were performed:

'_exptl_crystal_density_meas' value 'not measured' was changed to '?'
- the value is perceived as not measured.

Automatic conversion script
Id: cif_fix_values 3008 2015-01-20 13:52:24Z robertas 
;
_cod_database_code 4316038

loop_
_symmetry_equiv_pos_as_xyz
'x, y, z'
'-x, -y, z'
'-y, x, z'
'y, -x, z'
'x+1/2, y+1/2, z+1/2'
'-x+1/2, -y+1/2, z+1/2'
'-y+1/2, x+1/2, z+1/2'
'y+1/2, -x+1/2, z+1/2'
'-x, -y, -z'
'x, y, -z'
'y, -x, -z'
'-y, x, -z'
'-x+1/2, -y+1/2, -z+1/2'
'x+1/2, y+1/2, -z+1/2'
'y+1/2, -x+1/2, -z+1/2'
'-y+1/2, x+1/2, -z+1/2'

loop_
_atom_site_label
_atom_site_type_symbol
_atom_site_fract_x
_atom_site_fract_y
_atom_site_fract_z
_atom_site_U_iso_or_equiv
_atom_site_adp_type
_atom_site_occupancy
_atom_site_symmetry_multiplicity
_atom_site_calc_flag
_atom_site_refinement_flags
_atom_site_disorder_assembly
_atom_site_disorder_group
Co1 Co 0.5000 0.5000 0.5072 0.03688(16) Uani 0.50 4 d SP . .
N1 N 0.53596(11) 0.64266(11) 0.5000 0.0423(3) Uani 1 2 d S . .
C11 C 0.31152(13) 0.81551(13) 0.5000 0.0447(4) Uani 1 2 d S . .
C(M1 C 0.36871(14) 0.71937(13) 0.5000 0.0437(4) Uani 1 2 d S . .
C(A2 C 0.47203(14) 0.72340(13) 0.5000 0.0447(4) Uani 1 2 d S . .
C(A1 C 0.31639(13) 0.63040(14) 0.5000 0.0448(4) Uani 1 2 d S . .
C(B1 C 0.20932(14) 0.62495(15) 0.5000 0.0511(5) Uani 1 2 d S . .
H(B1 H 0.1644 0.6797 0.5000 0.061 Uiso 1 2 calc SR . .
C(B2 C 0.52759(15) 0.81538(14) 0.5000 0.0518(5) Uani 1 2 d S . .
H(B2 H 0.5007 0.8809 0.5000 0.062 Uiso 1 2 calc SR . .
N2 N 0.5000 0.5000 0.6980(6) 0.0515(10) Uani 0.50 4 d SP . .
C14 C 0.20455(16) 0.99293(15) 0.5000 0.0610(6) Uani 1 2 d S . .
H14 H 0.1671 1.0530 0.5000 0.073 Uiso 1 2 calc SR . .
C12 C 0.28519(15) 0.86044(13) 0.6215(2) 0.0669(5) Uani 1 1 d . . .
H12 H 0.3036 0.8307 0.7068 0.080 Uiso 1 1 calc R . .
C13 C 0.23163(17) 0.94950(13) 0.6212(2) 0.0752(6) Uani 1 1 d . . .
H13 H 0.2139 0.9801 0.7063 0.090 Uiso 1 1 calc R . .
O1 O 0.4683(7) 0.5463(6) 0.7672(9) 0.0538(18) Uani 0.13 1 d P . .

loop_
_atom_site_aniso_label
_atom_site_aniso_U_11
_atom_site_aniso_U_22
_atom_site_aniso_U_33
_atom_site_aniso_U_23
_atom_site_aniso_U_13
_atom_site_aniso_U_12
Co1 0.03294(18) 0.03294(18) 0.0448(3) 0.000 0.000 0.000
N1 0.0352(7) 0.0367(7) 0.0551(9) 0.000 0.000 -0.0002(5)
C11 0.0392(8) 0.0357(8) 0.0593(11) 0.000 0.000 0.0009(6)
C(M1 0.0405(8) 0.0372(8) 0.0535(10) 0.000 0.000 0.0036(6)
C(A2 0.0427(9) 0.0351(8) 0.0564(11) 0.000 0.000 0.0004(6)
C(A1 0.0367(8) 0.0402(8) 0.0576(11) 0.000 0.000 0.0031(6)
C(B1 0.0364(8) 0.0430(9) 0.0738(14) 0.000 0.000 0.0038(7)
C(B2 0.0456(9) 0.0354(8) 0.0744(13) 0.000 0.000 -0.0010(7)
N2 0.0544(16) 0.0544(16) 0.046(3) 0.000 0.000 0.000
C14 0.0442(10) 0.0348(9) 0.1041(19) 0.000 0.000 0.0028(7)
C12 0.0835(12) 0.0550(9) 0.0622(10) -0.0007(7) 0.0046(8) 0.0216(8)
C13 0.0851(12) 0.0548(9) 0.0858(14) -0.0135(9) 0.0116(11) 0.0198(8)
O1 0.055(5) 0.054(5) 0.052(4) -0.007(4) 0.004(4) -0.007(3)

loop_
_atom_type_symbol
_atom_type_description
_atom_type_scat_dispersion_real
_atom_type_scat_dispersion_imag
_atom_type_scat_source
C C 0.0033 0.0016 'International Tables Vol C Tables 4.2.6.8 and 6.1.1.4'
H H 0.0000 0.0000 'International Tables Vol C Tables 4.2.6.8 and 6.1.1.4'
N N 0.0061 0.0033 'International Tables Vol C Tables 4.2.6.8 and 6.1.1.4'
O O 0.0106 0.0060 'International Tables Vol C Tables 4.2.6.8 and 6.1.1.4'
Co Co 0.3494 0.9721 'International Tables Vol C Tables 4.2.6.8 and 6.1.1.4'

loop_
_geom_angle_atom_site_label_1
_geom_angle_atom_site_label_2
_geom_angle_atom_site_label_3
_geom_angle
_geom_angle_site_symmetry_1
_geom_angle_site_symmetry_3
_geom_angle_publ_flag
Co1 Co1 N2 180.000(11) 9_666 . ?
Co1 Co1 N1 87.970(3) 9_666 9_666 ?
N2 Co1 N1 92.030(2) . 9_666 ?
Co1 Co1 N1 87.970(4) 9_666 3_655 ?
N2 Co1 N1 92.030(2) . 3_655 ?
N1 Co1 N1 89.9 9_666 3_655 ?
Co1 Co1 N1 87.970(4) 9_666 11_566 ?
N2 Co1 N1 92.030(2) . 11_566 ?
N1 Co1 N1 89.9 9_666 11_566 ?
N1 Co1 N1 175.940(4) 3_655 11_566 ?
Co1 Co1 N1 87.970(3) 9_666 . ?
N2 Co1 N1 92.030(2) . . ?
N1 Co1 N1 175.940(4) 9_666 . ?
N1 Co1 N1 89.9 3_655 . ?
N1 Co1 N1 89.9 11_566 . ?
Co1 Co1 N2 0.000(9) 9_666 9_666 ?
N2 Co1 N2 180.000(1) . 9_666 ?
N1 Co1 N2 87.970(2) 9_666 9_666 ?
N1 Co1 N2 87.970(2) 3_655 9_666 ?
N1 Co1 N2 87.970(2) 11_566 9_666 ?
N1 Co1 N2 87.970(2) . 9_666 ?
C(A2 N1 C(A1 104.93(15) . 11_566 ?
C(A2 N1 Co1 127.45(12) . . ?
C(A1 N1 Co1 127.56(12) 11_566 . ?
C(A2 N1 Co1 127.45(12) . 9_666 ?
C(A1 N1 Co1 127.56(12) 11_566 9_666 ?
Co1 N1 Co1 4.060(3) . 9_666 ?
C12 C11 C12 118.61(19) . 10_556 ?
C12 C11 C(M1 120.70(10) . . ?
C12 C11 C(M1 120.70(10) 10_556 . ?
C(A1 C(M1 C(A2 122.70(17) . . ?
C(A1 C(M1 C11 118.79(16) . . ?
C(A2 C(M1 C11 118.51(16) . . ?
N1 C(A2 C(M1 126.14(16) . . ?
N1 C(A2 C(B2 110.49(17) . . ?
C(M1 C(A2 C(B2 123.37(17) . . ?
N1 C(A1 C(M1 126.09(16) 3_655 . ?
N1 C(A1 C(B1 110.53(17) 3_655 . ?
C(M1 C(A1 C(B1 123.38(17) . . ?
C(B2 C(B1 C(A1 107.15(16) 3_655 . ?
C(B2 C(B1 H(B1 126.4 3_655 . ?
C(A1 C(B1 H(B1 126.4 . . ?
C(B1 C(B2 C(A2 106.90(16) 11_566 . ?
C(B1 C(B2 H(B2 126.5 11_566 . ?
C(A2 C(B2 H(B2 126.5 . . ?
O1 N2 O1 96.6(11) 4_565 3_655 ?
O1 N2 O1 63.8(6) 4_565 2_665 ?
O1 N2 O1 63.8(6) 3_655 2_665 ?
O1 N2 O1 63.8(6) 4_565 . ?
O1 N2 O1 63.8(6) 3_655 . ?
O1 N2 O1 96.6(11) 2_665 . ?
O1 N2 Co1 131.7(6) 4_565 . ?
O1 N2 Co1 131.7(6) 3_655 . ?
O1 N2 Co1 131.7(6) 2_665 . ?
O1 N2 Co1 131.7(6) . . ?
O1 N2 Co1 131.7(6) 4_565 9_666 ?
O1 N2 Co1 131.7(6) 3_655 9_666 ?
O1 N2 Co1 131.7(6) 2_665 9_666 ?
O1 N2 Co1 131.7(6) . 9_666 ?
Co1 N2 Co1 0.0 . 9_666 ?
C13 C14 C13 119.4(2) . 10_556 ?
C13 C14 H14 120.3 . . ?
C13 C14 H14 120.3 10_556 . ?
C11 C12 C13 120.59(18) . . ?
C11 C12 H12 119.7 . . ?
C13 C12 H12 119.7 . . ?
C14 C13 C12 120.41(19) . . ?
C14 C13 H13 119.8 . . ?
C12 C13 H13 119.8 . . ?
N2 O1 O1 58.1(3) . 3_655 ?
N2 O1 O1 58.1(3) . 4_565 ?
O1 O1 O1 89.997(5) 3_655 4_565 ?
N2 O1 O1 41.7(6) . 2_665 ?
O1 O1 O1 44.998(2) 3_655 2_665 ?
O1 O1 O1 44.998(2) 4_565 2_665 ?

loop_
_geom_bond_atom_site_label_1
_geom_bond_atom_site_label_2
_geom_bond_distance
_geom_bond_site_symmetry_2
_geom_bond_publ_flag
Co1 Co1 0.1399 9_666 ?
Co1 N2 1.847(5) . ?
Co1 N1 1.9743(15) 9_666 ?
Co1 N1 1.9743(15) 3_655 ?
Co1 N1 1.9743(15) 11_566 ?
Co1 N1 1.9743(15) . ?
Co1 N2 1.987(5) 9_666 ?
N1 C(A2 1.381(2) . ?
N1 C(A1 1.380(2) 11_566 ?
N1 Co1 1.9743(15) 9_666 ?
C11 C12 1.368(2) . ?
C11 C12 1.368(2) 10_556 ?
C11 C(M1 1.500(2) . ?
C(M1 C(A1 1.384(3) . ?
C(M1 C(A2 1.387(3) . ?
C(A2 C(B2 1.441(3) . ?
C(A1 N1 1.380(2) 3_655 ?
C(A1 C(B1 1.438(2) . ?
C(B1 C(B2 1.347(3) 3_655 ?
C(B1 H(B1 0.9500 . ?
C(B2 C(B1 1.347(3) 11_566 ?
C(B2 H(B2 0.9500 . ?
N2 O1 1.007(8) 4_565 ?
N2 O1 1.007(8) 3_655 ?
N2 O1 1.007(8) 2_665 ?
N2 O1 1.007(8) . ?
N2 Co1 1.987(5) 9_666 ?
C14 C13 1.360(2) . ?
C14 C13 1.360(2) 10_556 ?
C14 H14 0.9500 . ?
C12 C13 1.394(2) . ?
C12 H12 0.9500 . ?
C13 H13 0.9500 . ?
O1 O1 1.064(12) 3_655 ?
O1 O1 1.064(12) 4_565 ?
O1 O1 1.505(17) 2_665 ?
